data_2008524
loop_
_publ_author_name
'Panneerselvam, Kaliyamoorthy'
'Lu, Tian-Huey'
'Chi, Ta-Yung'
'Liao, Fen-Ling'
'Chung, Chung-Sun'

_publ_section_title
;<i>cis</i>-(Nitrato-<i>O</i>,<i>O</i>')[(1<i>RS</i>,4<i>SR</i>,5<i>SR</i>,8<i>RS</i>,11<i>SR</i>,12<i>SR</i>)-<i>C</i>-<i>rac</i>-1,5,8,12-tetramethyl-1,4,8,11-tetraazacyclotetradecane-\k^4^<i>N</i>]nickel(II)
 nitrate
;
_journal_issue 5
_journal_name_full 'Acta Crystallographica Section C'
_journal_page_first 724
_journal_page_last 726
_journal_paper_doi 10.1107/S0108270198014449
_journal_volume 55
_journal_year 1999
_chemical_formula_iupac '[Ni (N O3) (C14 H32 N4)] N O3'
_chemical_formula_moiety '[Ni (C14 H32 N4) (N O3)] NO3'
_chemical_formula_sum 'C14 H32 N6 Ni O6'
_chemical_formula_weight 439.17
_chemical_name_systematic
;
Cis-(Nitrato-O,O')(C-rac-1,5,8,12-tetramethyl-1,4,8,11-
tetraazacyclotetradecane-N,N',N'',N''')nickel(II) Nitrate
;
_space_group_IT_number 15
_symmetry_cell_setting monoclinic
_symmetry_space_group_name_Hall '-C 2yc'
_symmetry_space_group_name_H-M 'C 1 2/c 1'
_audit_creation_method SHELXL-97
_cell_angle_alpha 90.00
_cell_angle_beta 104.27(3)
_cell_angle_gamma 90.00
_cell_formula_units_Z 4
_cell_length_a 10.399(3)
_cell_length_b 14.467(5)
_cell_length_c 14.216(6)
_cell_measurement_reflns_used 25
_cell_measurement_temperature 293(2)
_cell_measurement_theta_max 14.52
_cell_measurement_theta_min 6.12
_cell_volume 2072.7(13)
_computing_cell_refinement 'XSCANS (Siemens, 1994)'
_computing_data_collection 'Siemens P4 Software'
_computing_data_reduction 'XSCANS (Siemens, 1994)'
_computing_molecular_graphics 'NRCVAX (Gabe, et al., 1989)'
_computing_publication_material 'SHELXS97 (Sheldrick, 1997)'
_computing_structure_refinement 'SHELXL97 (Sheldrick, 1997)'
_computing_structure_solution 'SHELXS97 (Sheldrick, 1997)'
_diffrn_ambient_temperature 293(2)
_diffrn_measured_fraction_theta_full 1.000
_diffrn_measured_fraction_theta_max 1.000
_diffrn_measurement_device_type 'Siemens P4 diffractometer'
_diffrn_measurement_method \q/2\q
_diffrn_radiation_monochromator graphite
_diffrn_radiation_source 'fine-focus sealed tube'
_diffrn_radiation_type MoK\a
_diffrn_radiation_wavelength 0.71073
_diffrn_reflns_av_R_equivalents 0.0487
_diffrn_reflns_av_sigmaI/netI 0.0228
_diffrn_reflns_limit_h_max 12
_diffrn_reflns_limit_h_min 0
_diffrn_reflns_limit_k_max 17
_diffrn_reflns_limit_k_min 0
_diffrn_reflns_limit_l_max 16
_diffrn_reflns_limit_l_min -16
_diffrn_reflns_number 1960
_diffrn_reflns_theta_full 25.05
_diffrn_reflns_theta_max 25.05
_diffrn_reflns_theta_min 2.46
_diffrn_standards_decay_% 1
_diffrn_standards_interval_count 50
_diffrn_standards_number 3
_exptl_absorpt_coefficient_mu 0.977
_exptl_absorpt_correction_T_max 0.9870
_exptl_absorpt_correction_T_min 0.9393
_exptl_absorpt_correction_type psi-scan
_exptl_absorpt_process_details '(North et al., 1968)'
_exptl_crystal_colour blue
_exptl_crystal_density_diffrn 1.407
_exptl_crystal_density_meas ?
_exptl_crystal_density_method 'not measured'
_exptl_crystal_description Columnar
_exptl_crystal_F_000 936
_exptl_crystal_size_max 0.552
_exptl_crystal_size_mid 0.287
_exptl_crystal_size_min 0.253
_refine_diff_density_max 0.370
_refine_diff_density_min -0.480
_refine_ls_extinction_method none
_refine_ls_goodness_of_fit_ref 1.075
_refine_ls_hydrogen_treatment mixed
_refine_ls_matrix_type full
_refine_ls_number_parameters 127
_refine_ls_number_reflns 1853
_refine_ls_number_restraints 0
_refine_ls_restrained_S_all 1.075
_refine_ls_R_factor_all 0.0435
_refine_ls_R_factor_gt 0.0369
_refine_ls_shift/su_max 0.002
_refine_ls_shift/su_mean 0.000
_refine_ls_structure_factor_coef Fsqd
_refine_ls_weighting_details 'calc w = 1/[\s^2^(Fo^2^)+(0.0621P)^2^+1.2395P] where P=(Fo^2^+2Fc^2^)/3'
_refine_ls_weighting_scheme calc
_refine_ls_wR_factor_ref 0.1035
_reflns_number_gt 1650
_reflns_number_total 1853
_reflns_threshold_expression I>2\s(I)
_cod_data_source_file ta1219.cif
_cod_data_source_block I
_cod_depositor_comments
;
The following automatic conversions were performed:

'_exptl_crystal_density_meas' value 'not measured' was changed to '?'
- the value is perceived as not measured.

Automatic conversion script
Id: cif_fix_values 3008 2015-01-20 13:52:24Z robertas 
;
_cod_original_sg_symbol_H-M 'C 2/c'
_cod_database_code 2008524

loop_
_symmetry_equiv_pos_as_xyz
'x, y, z'
'-x, y, -z+1/2'
'x+1/2, y+1/2, z'
'-x+1/2, y+1/2, -z+1/2'
'-x, -y, -z'
'x, -y, z-1/2'
'-x+1/2, -y+1/2, -z'
'x+1/2, -y+1/2, z-1/2'

loop_
_atom_site_label
_atom_site_fract_x
_atom_site_fract_y
_atom_site_fract_z
_atom_site_U_iso_or_equiv
_atom_site_adp_type
_atom_site_calc_flag
_atom_site_refinement_flags
_atom_site_occupancy
_atom_site_disorder_assembly
_atom_site_disorder_group
_atom_site_type_symbol
Ni1 .5000 .69783(3) .2500 .03931(18) Uani d S 1 . . Ni
O1 .5931(2) .82665(14) .30438(16) .0600(5) Uani d . 1 . . O
O2 .5000 .9574(2) .2500 .0996(14) Uani d S 1 . . O
O3 .4563(4) .4149(2) .1752(2) .1246(12) Uani d . 1 . . O
O4 .5000 .2880(3) .2500 .152(3) Uani d S 1 . . O
N1 .5858(2) .69500(16) .12827(18) .0545(6) Uani d . 1 . . N
N2 .6504(2) .60586(16) .31336(17) .0531(6) Uani d . 1 . . N
H1 .6134 .5485 .3087 .080 Uiso calc R 1 . . H
N3 .5000 .8729(2) .2500 .0591(9) Uani d S 1 . . N
N4 .5000 .3709(3) .2500 .0751(12) Uani d S 1 . . N
C1 .6693(4) .6114(3) .1453(3) .0763(10) Uani d . 1 . . C
H1A .7306 .6125 .1037 .080 Uiso calc R 1 . . H
H1B .6138 .5570 .1291 .080 Uiso calc R 1 . . H
C2 .7466(3) .6063(3) .2506(3) .0771(10) Uani d . 1 . . C
H2A .8000 .5506 .2615 .080 Uiso calc R 1 . . H
H2B .8054 .6592 .2664 .080 Uiso calc R 1 . . H
C3 .7164(3) .6211(2) .4169(2) .0662(8) Uani d . 1 . . C
H3 .7526 .6839 .4238 .080 Uiso calc R 1 . . H
C4 .6164(4) .6136(3) .4778(2) .0763(10) Uani d . 1 . . C
H4A .5701 .5552 .4627 .080 Uiso calc R 1 . . H
H4B .6648 .6112 .5455 .080 Uiso calc R 1 . . H
C5 .5137(4) .6894(3) .4668(2) .0734(9) Uani d . 1 . . C
H5A .4664 .6814 .5172 .080 Uiso calc R 1 . . H
H5B .5598 .7482 .4785 .080 Uiso calc R 1 . . H
C6 .6682(4) .7772(3) .1229(3) .0758(10) Uani d . 1 . . C
H6A .7351 .7835 .1826 .080 Uiso calc R 1 . . H
H6B .6132 .8313 .1125 .080 Uiso calc R 1 . . H
H6C .7099 .7701 .0701 .080 Uiso calc R 1 . . H
C7 .8314(4) .5534(3) .4549(3) .0948(13) Uani d . 1 . . C
H7A .7986 .4911 .4471 .080 Uiso calc R 1 . . H
H7B .8700 .5654 .5223 .080 Uiso calc R 1 . . H
H7C .8975 .5614 .4188 .080 Uiso calc R 1 . . H

loop_
_atom_site_aniso_label
_atom_site_aniso_U_11
_atom_site_aniso_U_22
_atom_site_aniso_U_33
_atom_site_aniso_U_12
_atom_site_aniso_U_13
_atom_site_aniso_U_23
Ni1 .0367(3) .0392(3) .0427(3) .000 .01093(18) .000
O1 .0524(11) .0567(12) .0709(13) -.0042(9) .0153(10) -.0122(10)
O2 .102(3) .0404(18) .174(4) .000 .068(3) .000
O3 .186(4) .086(2) .097(2) .021(2) .025(2) .0015(18)
O4 .103(3) .052(2) .254(7) .000 -.044(4) .000
N1 .0592(14) .0580(14) .0518(13) -.0004(10) .0238(11) -.0038(10)
N2 .0472(12) .0474(12) .0598(14) .0042(10) .0037(10) -.0004(10)
N3 .061(2) .0473(19) .078(2) .000 .0327(19) .000
N4 .061(2) .047(2) .108(3) .000 .003(2) .000
C1 .078(2) .082(2) .079(2) .0121(18) .0387(19) -.0134(18)
C2 .0598(19) .082(2) .089(2) .0203(17) .0177(17) -.0087(19)
C3 .0620(18) .0569(17) .0658(19) .0079(14) -.0105(15) -.0016(14)
C4 .091(3) .074(2) .0570(19) .0068(18) .0066(17) .0087(16)
C5 .093(3) .082(2) .0484(16) .0089(18) .0229(17) .0027(15)
C6 .080(2) .084(2) .077(2) -.0205(18) .0455(19) -.0048(18)
C7 .080(2) .084(3) .097(3) .028(2) -.022(2) -.003(2)

loop_
_atom_type_symbol
_atom_type_description
_atom_type_scat_dispersion_real
_atom_type_scat_dispersion_imag
_atom_type_scat_source
C C 0.0033 0.0016 'International Tables Vol C Tables 4.2.6.8 and 6.1.1.4'
H H 0.0000 0.0000 'International Tables Vol C Tables 4.2.6.8 and 6.1.1.4'
N N 0.0061 0.0033 'International Tables Vol C Tables 4.2.6.8 and 6.1.1.4'
O O 0.0106 0.0060 'International Tables Vol C Tables 4.2.6.8 and 6.1.1.4'
Ni Ni 0.3393 1.1124 'International Tables Vol C Tables 4.2.6.8 and 6.1.1.4'

loop_
_geom_angle_atom_site_label_1
_geom_angle_atom_site_label_2
_geom_angle_atom_site_label_3
_geom_angle_site_symmetry_1
_geom_angle_site_symmetry_3
_geom_angle
_geom_angle_publ_flag
N2 Ni1 N2 2_655 . 100.54(13) yes
N2 Ni1 N1 . . 85.34(10) yes
N2 Ni1 N1 2_655 . 93.25(10) yes
N1 Ni1 N1 2_655 . 177.80(13) yes
N2 Ni1 O1 . . 100.04(9) yes
N2 Ni1 O1 2_655 . 158.71(9) yes
N1 Ni1 O1 2_655 . 88.08(9) yes
N1 Ni1 O1 . . 93.82(9) yes
O1 Ni1 O1 2_655 . 60.19(12) yes
N3 O1 Ni1 . . 91.67(17) no
C1 N1 C6 . . 110.1(3) no
C1 N1 C5 . 2_655 110.7(3) no
C6 N1 C5 . 2_655 106.2(3) no
C1 N1 Ni1 . . 103.30(19) no
C6 N1 Ni1 . . 112.95(19) no
C5 N1 Ni1 2_655 . 113.7(2) no
C3 N2 C2 . . 112.2(2) no
C3 N2 Ni1 . . 116.78(18) no
C2 N2 Ni1 . . 106.30(18) no
C3 N2 H1 . . 107.0 no
C2 N2 H1 . . 107.0 no
Ni1 N2 H1 . . 107.0 no
O2 N3 O1 . . 121.77(16) no
O2 N3 O1 . 2_655 121.76(16) no
O1 N3 O1 . 2_655 116.5(3) no
O4 N4 O3 . 2_655 121.3(2) no
O4 N4 O3 . . 121.3(2) no
O3 N4 O3 2_655 . 117.5(5) no
N1 C1 C2 . . 110.4(3) no
N1 C1 H1A . . 109.6 no
C2 C1 H1A . . 109.6 no
N1 C1 H1B . . 109.6 no
C2 C1 H1B . . 109.6 no
H1A C1 H1B . . 108.1 no
N2 C2 C1 . . 108.6(3) no
N2 C2 H2A . . 110.0 no
C1 C2 H2A . . 110.0 no
N2 C2 H2B . . 110.0 no
C1 C2 H2B . . 110.0 no
H2A C2 H2B . . 108.3 no
N2 C3 C4 . . 110.1(3) no
N2 C3 C7 . . 112.6(3) no
C4 C3 C7 . . 109.8(3) no
N2 C3 H3 . . 108.1 no
C4 C3 H3 . . 108.1 no
C7 C3 H3 . . 108.1 no
C5 C4 C3 . . 117.2(3) no
C5 C4 H4A . . 108.0 no
C3 C4 H4A . . 108.0 no
C5 C4 H4B . . 108.0 no
C3 C4 H4B . . 108.0 no
H4A C4 H4B . . 107.2 no
N1 C5 C4 2_655 . 116.7(3) no
N1 C5 H5A 2_655 . 108.1 no
C4 C5 H5A . . 108.1 no
N1 C5 H5B 2_655 . 108.1 no
C4 C5 H5B . . 108.1 no
H5A C5 H5B . . 107.3 no
N1 C6 H6A . . 109.5 no
N1 C6 H6B . . 109.5 no
H6A C6 H6B . . 109.5 no
N1 C6 H6C . . 109.5 no
H6A C6 H6C . . 109.5 no
H6B C6 H6C . . 109.5 no
C3 C7 H7A . . 109.5 no
C3 C7 H7B . . 109.5 no
H7A C7 H7B . . 109.5 no
C3 C7 H7C . . 109.5 no
H7A C7 H7C . . 109.5 no
H7B C7 H7C . . 109.5 no

loop_
_geom_bond_atom_site_label_1
_geom_bond_atom_site_label_2
_geom_bond_site_symmetry_2
_geom_bond_distance
_geom_bond_publ_flag
Ni1 N2 . 2.081(2) yes
Ni1 N2 2_655 2.082(2) yes
Ni1 N1 2_655 2.134(2) yes
Ni1 N1 . 2.134(2) yes
Ni1 O1 . 2.154(2) yes
Ni1 O1 2_655 2.154(2) yes
O1 N3 . 1.270(3) no
O2 N3 . 1.223(4) no
O3 N4 . 1.227(4) no
O4 N4 . 1.200(5) no
N1 C1 . 1.474(4) no
N1 C6 . 1.479(4) no
N1 C5 2_655 1.488(4) no
N2 C3 . 1.479(4) no
N2 C2 . 1.496(4) no
N2 H1 . .9100 no
N3 O1 2_655 1.270(3) no
N4 O3 2_655 1.227(4) no
C1 C2 . 1.516(5) no
C1 H1A . .9700 no
C1 H1B . .9700 no
C2 H2A . .9700 no
C2 H2B . .9700 no
C3 C4 . 1.512(5) no
C3 C7 . 1.537(4) no
C3 H3 . .9800 no
C4 C5 . 1.512(5) no
C4 H4A . .9700 no
C4 H4B . .9700 no
C5 H5A . .9700 no
C5 H5B . .9700 no
C6 H6A . .9600 no
C6 H6B . .9600 no
C6 H6C . .9600 no
C7 H7A . .9600 no
C7 H7B . .9600 no
C7 H7C . .9600 no
